data_2231199
loop_
_publ_author_name
'Li, Wen-Juan'
'Guo, Huan-Mei'
'Ji, Chun-Mei'
'Bi, Yi'
'Meng, Qing-Guo'

_publ_section_title
;
 (3<i>S</i>,12<i>R</i>,20<i>S</i>,24<i>R</i>)-20,24-Epoxydammarane-3,12,25-triol
;
_journal_coeditor_code LH5260
_journal_issue 8
_journal_name_full 'Acta Crystallographica Section E'
_journal_page_first o2112
_journal_paper_doi 10.1107/S1600536811028418
_journal_volume 67
_journal_year 2011
_chemical_formula_iupac 'C30 H52 O4'
_chemical_formula_moiety 'C30 H52 O4'
_chemical_formula_sum 'C30 H52 O4'
_chemical_formula_weight 476.72
_chemical_name_systematic
;
(3<i>S</i>,12<i>R</i>,20<i>S</i>,24<i>R</i>)-20,24-Epoxydammarane-3,12,25-triol
;
_space_group_IT_number 19
_symmetry_cell_setting orthorhombic
_symmetry_space_group_name_Hall 'P 2ac 2ab'
_symmetry_space_group_name_H-M 'P 21 21 21'
_atom_sites_solution_hydrogens geom
_atom_sites_solution_primary direct
_atom_sites_solution_secondary difmap
_audit_creation_method SHELXL-97
_cell_angle_alpha 90.00
_cell_angle_beta 90.00
_cell_angle_gamma 90.00
_cell_formula_units_Z 4
_cell_length_a 7.6795(14)
_cell_length_b 13.067(3)
_cell_length_c 28.084(5)
_cell_measurement_reflns_used 2282
_cell_measurement_temperature 298(2)
_cell_measurement_theta_max 20.750
_cell_measurement_theta_min 2.676
_cell_volume 2818.2(10)
_computing_cell_refinement 'SAINT (Bruker, 1997)'
_computing_data_collection 'SMART (Bruker, 1997)'
_computing_data_reduction 'SAINT (Bruker, 1997)'
_computing_molecular_graphics 'SHELXTL (Sheldrick, 2008)'
_computing_publication_material 'SHELXTL (Sheldrick, 2008)'
_computing_structure_refinement 'SHELXL97 (Sheldrick, 2008)'
_computing_structure_solution 'SHELXS97 (Sheldrick, 2008)'
_diffrn_ambient_temperature 298(2)
_diffrn_measured_fraction_theta_full 1.000
_diffrn_measured_fraction_theta_max 1.000
_diffrn_measurement_device_type 'Bruker SMART CCD'
_diffrn_measurement_method '\f and \w'
_diffrn_radiation_monochromator graphite
_diffrn_radiation_source 'fine-focus sealed tube'
_diffrn_radiation_type MoK\a
_diffrn_radiation_wavelength 0.71073
_diffrn_reflns_av_R_equivalents 0.0477
_diffrn_reflns_av_sigmaI/netI 0.0648
_diffrn_reflns_limit_h_max 9
_diffrn_reflns_limit_h_min -8
_diffrn_reflns_limit_k_max 13
_diffrn_reflns_limit_k_min -15
_diffrn_reflns_limit_l_max 34
_diffrn_reflns_limit_l_min -34
_diffrn_reflns_number 14876
_diffrn_reflns_theta_full 25.50
_diffrn_reflns_theta_max 25.50
_diffrn_reflns_theta_min 1.72
_exptl_absorpt_coefficient_mu 0.072
_exptl_absorpt_correction_type none
_exptl_crystal_colour colourless
_exptl_crystal_density_diffrn 1.124
_exptl_crystal_density_method 'not measured'
_exptl_crystal_description block
_exptl_crystal_F_000 1056
_exptl_crystal_size_max 0.20
_exptl_crystal_size_mid 0.20
_exptl_crystal_size_min 0.16
_refine_diff_density_max 0.149
_refine_diff_density_min -0.203
_refine_ls_extinction_method none
_refine_ls_goodness_of_fit_ref 1.055
_refine_ls_hydrogen_treatment constr
_refine_ls_matrix_type full
_refine_ls_number_parameters 318
_refine_ls_number_reflns 5250
_refine_ls_number_restraints 0
_refine_ls_restrained_S_all 1.055
_refine_ls_R_factor_all 0.1026
_refine_ls_R_factor_gt 0.0615
_refine_ls_shift/su_max 0.000
_refine_ls_shift/su_mean 0.000
_refine_ls_structure_factor_coef Fsqd
_refine_ls_weighting_details 'calc w=1/[\s^2^(Fo^2^)+(0.0537P)^2^] where P=(Fo^2^+2Fc^2^)/3'
_refine_ls_weighting_scheme calc
_refine_ls_wR_factor_gt 0.1144
_refine_ls_wR_factor_ref 0.1280
_reflns_number_gt 3460
_reflns_number_total 5250
_reflns_threshold_expression I>2\s(I)
_cod_data_source_file lh5260.cif
_cod_data_source_block I
_cod_original_cell_volume 2818.1(9)
_cod_database_code 2231199
_cod_database_fobs_code 2231199

loop_
_symmetry_equiv_pos_as_xyz
'x, y, z'
'-x+1/2, -y, z+1/2'
'-x, y+1/2, -z+1/2'
'x+1/2, -y+1/2, -z'

loop_
_atom_site_type_symbol
_atom_site_label
_atom_site_fract_x
_atom_site_fract_y
_atom_site_fract_z
_atom_site_U_iso_or_equiv
_atom_site_adp_type
_atom_site_calc_flag
_atom_site_refinement_flags
_atom_site_occupancy
_atom_site_symmetry_multiplicity
_atom_site_disorder_assembly
_atom_site_disorder_group
C C1 0.4251(4) -0.0332(3) 0.21114(13) 0.0847(12) Uani d . 1 1 . .
H H1A 0.4198 0.0041 0.1817 0.127 Uiso calc R 1 1 . .
H H1B 0.3868 0.0099 0.2367 0.127 Uiso calc R 1 1 . .
H H1C 0.3511 -0.0923 0.2092 0.127 Uiso calc R 1 1 . .
C C2 0.6196(5) -0.1359(3) 0.26373(10) 0.0736(11) Uani d . 1 1 . .
H H2A 0.5505 -0.1960 0.2584 0.110 Uiso calc R 1 1 . .
H H2B 0.5759 -0.0998 0.2910 0.110 Uiso calc R 1 1 . .
H H2C 0.7384 -0.1554 0.2693 0.110 Uiso calc R 1 1 . .
C C3 0.6101(4) -0.0668(2) 0.22022(10) 0.0507(8) Uani d . 1 1 B .
C C4 0.7278(4) 0.0254(3) 0.22727(10) 0.0558(9) Uani d . 1 1 . .
H H4 0.6876 0.0642 0.2550 0.067 Uiso calc R 1 1 A 1
C C5 0.9203(5) 0.0014(3) 0.23315(15) 0.1004(14) Uani d P 0.50 1 B 1
H H5A 0.9496 -0.0060 0.2666 0.120 Uiso calc PR 0.50 1 B 1
H H5B 0.9498 -0.0617 0.2168 0.120 Uiso calc PR 0.50 1 B 1
C C5' 0.9203(5) 0.0014(3) 0.23315(15) 0.1004(14) Uani d P 0.50 1 B 2
H H5'1 0.9496 -0.0060 0.2666 0.120 Uiso calc PR 0.50 1 B 2
H H5'2 0.9498 -0.0617 0.2168 0.120 Uiso calc PR 0.50 1 B 2
C C6 1.0160(4) 0.0894(3) 0.21188(11) 0.0649(10) Uani d . 1 1 . .
H H6A 1.1036 0.0655 0.1896 0.078 Uiso calc R 1 1 B 1
H H6B 1.0729 0.1293 0.2365 0.078 Uiso calc R 1 1 B 1
C C7 0.8793(4) 0.1540(2) 0.18612(11) 0.0528(8) Uani d . 1 1 B .
C C8 0.8352(5) 0.2515(3) 0.21402(12) 0.0794(11) Uani d . 1 1 . .
H H8A 0.7426 0.2874 0.1983 0.119 Uiso calc R 1 1 B .
H H8B 0.9362 0.2947 0.2156 0.119 Uiso calc R 1 1 . .
H H8C 0.7992 0.2335 0.2457 0.119 Uiso calc R 1 1 . .
C C9 0.9254(4) 0.1805(2) 0.13455(10) 0.0510(8) Uani d . 1 1 . .
H H9 0.8368 0.2274 0.1222 0.061 Uiso calc R 1 1 B .
C C10 0.9449(3) 0.0904(2) 0.09921(9) 0.0418(7) Uani d . 1 1 B .
H H10 0.9894 0.0319 0.1173 0.050 Uiso calc R 1 1 . .
C C11 1.0907(3) 0.1237(2) 0.06455(10) 0.0411(7) Uani d . 1 1 . .
C C12 1.2203(4) 0.1710(2) 0.09937(10) 0.0523(8) Uani d . 1 1 B .
H H12A 1.3044 0.2134 0.0828 0.063 Uiso calc R 1 1 . .
H H12B 1.2819 0.1184 0.1170 0.063 Uiso calc R 1 1 . .
C C13 1.1069(4) 0.2358(2) 0.13266(11) 0.0635(9) Uani d . 1 1 B .
H H13A 1.0944 0.3048 0.1204 0.076 Uiso calc R 1 1 . .
H H13B 1.1582 0.2393 0.1642 0.076 Uiso calc R 1 1 . .
C C14 1.0295(4) 0.2132(2) 0.03248(11) 0.0607(9) Uani d . 1 1 B .
H H14A 0.9573 0.2587 0.0507 0.091 Uiso calc R 1 1 . .
H H14B 0.9643 0.1866 0.0061 0.091 Uiso calc R 1 1 . .
H H14C 1.1291 0.2498 0.0208 0.091 Uiso calc R 1 1 . .
C C15 1.1547(3) 0.0288(2) 0.03503(9) 0.0360(6) Uani d . 1 1 B .
C C16 0.9957(3) -0.0086(2) 0.00506(8) 0.0389(7) Uani d . 1 1 . .
H H16 0.9580 0.0524 -0.0124 0.047 Uiso calc R 1 1 B .
C C17 0.8403(3) -0.0340(2) 0.03794(10) 0.0480(8) Uani d . 1 1 B .
H H17A 0.7410 -0.0521 0.0183 0.058 Uiso calc R 1 1 . .
H H17B 0.8700 -0.0935 0.0570 0.058 Uiso calc R 1 1 . .
C C18 0.7877(3) 0.0529(2) 0.07120(10) 0.0464(7) Uani d . 1 1 . .
H H18 0.7421 0.1096 0.0521 0.056 Uiso calc R 1 1 B .
C C19 1.2256(3) -0.0554(2) 0.06845(10) 0.0435(7) Uani d . 1 1 . .
H H19A 1.2910 -0.1042 0.0502 0.065 Uiso calc R 1 1 B .
H H19B 1.1301 -0.0893 0.0839 0.065 Uiso calc R 1 1 . .
H H19C 1.2997 -0.0250 0.0921 0.065 Uiso calc R 1 1 . .
C C20 1.3025(4) 0.0595(2) 0.00172(10) 0.0513(8) Uani d . 1 1 . .
H H20A 1.2722 0.1236 -0.0136 0.062 Uiso calc R 1 1 B .
H H20B 1.4066 0.0713 0.0205 0.062 Uiso calc R 1 1 . .
C C21 1.3433(3) -0.0191(2) -0.03635(10) 0.0498(8) Uani d . 1 1 B .
H H21A 1.3851 -0.0815 -0.0215 0.060 Uiso calc R 1 1 . .
H H21B 1.4346 0.0067 -0.0569 0.060 Uiso calc R 1 1 . .
C C22 1.1812(4) -0.0429(2) -0.06606(9) 0.0452(7) Uani d . 1 1 . .
H H22 1.1364 0.0246 -0.0750 0.054 Uiso calc R 1 1 B .
C C23 1.0341(3) -0.0895(2) -0.03472(9) 0.0394(7) Uani d . 1 1 B .
C C24 1.0780(4) -0.1959(2) -0.01420(9) 0.0462(8) Uani d . 1 1 . .
H H24A 1.0064 -0.2089 0.0132 0.069 Uiso calc R 1 1 B .
H H24B 1.1984 -0.1977 -0.0051 0.069 Uiso calc R 1 1 . .
H H24C 1.0565 -0.2472 -0.0379 0.069 Uiso calc R 1 1 . .
C C25 0.8724(4) -0.1010(2) -0.06637(10) 0.0535(8) Uani d . 1 1 . .
H H25A 0.7823 -0.1361 -0.0485 0.064 Uiso calc R 1 1 B .
H H25B 0.8289 -0.0334 -0.0744 0.064 Uiso calc R 1 1 . .
C C26 0.9066(4) -0.1596(3) -0.11209(10) 0.0617(9) Uani d . 1 1 B .
H H26A 0.9409 -0.2291 -0.1044 0.074 Uiso calc R 1 1 . .
H H26B 0.8003 -0.1629 -0.1307 0.074 Uiso calc R 1 1 . .
C C27 1.0486(5) -0.1094(3) -0.14150(9) 0.0606(9) Uani d . 1 1 . .
H H27 1.0068 -0.0402 -0.1485 0.073 Uiso calc R 1 1 B .
C C28 1.2207(4) -0.0958(2) -0.11462(10) 0.0515(8) Uani d . 1 1 B .
C C29 1.3187(4) -0.1977(3) -0.10958(11) 0.0630(9) Uani d . 1 1 . .
H H29A 1.3576 -0.2201 -0.1404 0.095 Uiso calc R 1 1 B .
H H29B 1.2423 -0.2483 -0.0962 0.095 Uiso calc R 1 1 . .
H H29C 1.4174 -0.1885 -0.0890 0.095 Uiso calc R 1 1 . .
C C30 1.3365(5) -0.0241(3) -0.14445(11) 0.0851(13) Uani d . 1 1 . .
H H30A 1.3411 -0.0484 -0.1767 0.128 Uiso calc R 1 1 B .
H H30B 1.4519 -0.0230 -0.1313 0.128 Uiso calc R 1 1 . .
H H30C 1.2887 0.0438 -0.1439 0.128 Uiso calc R 1 1 . .
O O1 0.6710(4) -0.12800(17) 0.18183(7) 0.0698(7) Uani d . 1 1 . .
H H1 0.6729 -0.0937 0.1574 0.105 Uiso calc R 1 1 B .
O O2 0.7239(2) 0.09040(15) 0.18631(6) 0.0488(5) Uani d . 1 1 B .
O O3 0.6511(3) 0.01346(19) 0.10025(7) 0.0650(7) Uani d . 1 1 B .
H H3 0.6383 0.0504 0.1236 0.097 Uiso calc R 1 1 . .
O O4 1.0687(4) -0.15820(18) -0.18635(7) 0.0770(7) Uani d . 1 1 B .
H H4A 1.0998 -0.2176 -0.1823 0.115 Uiso calc R 1 1 . .

loop_
_atom_site_aniso_label
_atom_site_aniso_U_11
_atom_site_aniso_U_22
_atom_site_aniso_U_33
_atom_site_aniso_U_12
_atom_site_aniso_U_13
_atom_site_aniso_U_23
C1 0.056(2) 0.111(3) 0.087(2) 0.004(2) 0.007(2) 0.025(2)
C2 0.075(2) 0.087(3) 0.0594(19) 0.008(2) 0.0038(19) 0.009(2)
C3 0.0429(17) 0.064(2) 0.0448(16) 0.0055(17) 0.0008(15) -0.0015(17)
C4 0.066(2) 0.062(2) 0.0399(16) 0.0061(18) -0.0051(15) -0.0050(16)
C5 0.072(3) 0.099(3) 0.130(3) -0.009(3) -0.058(3) 0.024(3)
C5' 0.072(3) 0.099(3) 0.130(3) -0.009(3) -0.058(3) 0.024(3)
C6 0.058(2) 0.080(3) 0.0566(18) 0.005(2) -0.0118(17) -0.013(2)
C7 0.0473(18) 0.055(2) 0.0561(18) 0.0073(16) -0.0029(17) -0.0101(17)
C8 0.082(3) 0.066(3) 0.090(2) 0.001(2) 0.019(2) -0.026(2)
C9 0.0442(18) 0.0472(19) 0.0617(18) 0.0097(15) -0.0022(16) -0.0082(16)
C10 0.0372(15) 0.0433(17) 0.0450(15) 0.0043(14) -0.0079(13) 0.0029(15)
C11 0.0358(15) 0.0369(16) 0.0507(16) 0.0018(14) -0.0012(14) 0.0071(14)
C12 0.0475(18) 0.0480(19) 0.0614(18) -0.0089(15) 0.0041(16) -0.0069(16)
C13 0.061(2) 0.051(2) 0.078(2) -0.0041(18) -0.0013(19) -0.0137(19)
C14 0.062(2) 0.0457(19) 0.075(2) 0.0087(17) 0.0024(18) 0.0109(18)
C15 0.0314(14) 0.0343(16) 0.0423(14) -0.0033(13) -0.0005(12) 0.0082(14)
C16 0.0377(16) 0.0377(16) 0.0412(14) -0.0032(13) -0.0020(13) 0.0103(14)
C17 0.0356(16) 0.061(2) 0.0468(16) -0.0084(15) -0.0057(14) 0.0044(16)
C18 0.0306(15) 0.064(2) 0.0442(15) 0.0011(15) -0.0011(14) 0.0065(16)
C19 0.0383(15) 0.0446(17) 0.0478(15) 0.0022(14) -0.0060(14) -0.0002(14)
C20 0.0465(18) 0.0463(19) 0.0612(18) -0.0102(15) 0.0022(16) 0.0030(17)
C21 0.0440(17) 0.0532(19) 0.0523(17) -0.0088(16) 0.0101(15) 0.0035(17)
C22 0.0527(18) 0.0391(17) 0.0439(15) -0.0001(14) 0.0001(15) 0.0078(14)
C23 0.0394(15) 0.0405(17) 0.0382(14) -0.0008(14) -0.0027(13) 0.0064(14)
C24 0.0552(18) 0.0429(18) 0.0406(15) -0.0081(16) -0.0002(14) 0.0038(14)
C25 0.0486(18) 0.061(2) 0.0509(17) -0.0009(16) -0.0091(15) 0.0038(17)
C26 0.063(2) 0.073(2) 0.0494(17) -0.003(2) -0.0159(18) -0.0017(18)
C27 0.088(3) 0.054(2) 0.0396(16) 0.0147(19) -0.0100(18) 0.0059(16)
C28 0.064(2) 0.0480(19) 0.0426(16) 0.0005(17) 0.0096(16) 0.0080(15)
C29 0.068(2) 0.068(2) 0.0530(18) 0.0092(18) 0.0011(17) -0.0062(18)
C30 0.118(3) 0.081(3) 0.056(2) -0.016(3) 0.032(2) 0.006(2)
O1 0.0909(17) 0.0602(15) 0.0584(13) -0.0018(13) 0.0175(14) -0.0123(12)
O2 0.0416(11) 0.0558(13) 0.0489(11) 0.0111(10) -0.0024(10) 0.0000(11)
O3 0.0363(11) 0.106(2) 0.0525(12) -0.0134(13) 0.0044(10) -0.0117(13)
O4 0.118(2) 0.0746(17) 0.0383(11) 0.0122(17) -0.0075(13) -0.0009(12)

loop_
_atom_type_symbol
_atom_type_description
_atom_type_scat_dispersion_real
_atom_type_scat_dispersion_imag
_atom_type_scat_source
C C 0.0033 0.0016 'International Tables Vol C Tables 4.2.6.8 and 6.1.1.4'
H H 0.0000 0.0000 'International Tables Vol C Tables 4.2.6.8 and 6.1.1.4'
O O 0.0106 0.0060 'International Tables Vol C Tables 4.2.6.8 and 6.1.1.4'

loop_
_geom_angle_atom_site_label_1
_geom_angle_atom_site_label_2
_geom_angle_atom_site_label_3
_geom_angle
C3 C1 H1A 109.5
C3 C1 H1B 109.5
H1A C1 H1B 109.5
C3 C1 H1C 109.5
H1A C1 H1C 109.5
H1B C1 H1C 109.5
C3 C2 H2A 109.5
C3 C2 H2B 109.5
H2A C2 H2B 109.5
C3 C2 H2C 109.5
H2A C2 H2C 109.5
H2B C2 H2C 109.5
O1 C3 C1 110.2(3)
O1 C3 C4 110.4(2)
C1 C3 C4 110.6(3)
O1 C3 C2 105.1(2)
C1 C3 C2 110.7(3)
C4 C3 C2 109.7(2)
O2 C4 C3 110.7(2)
O2 C4 C5 103.3(3)
C3 C4 C5 115.4(3)
O2 C4 H4 109.1
C3 C4 H4 109.1
C5 C4 H4 109.1
C6 C5 C4 106.0(3)
C6 C5 H5A 110.5
C4 C5 H5A 110.5
C6 C5 H5B 110.5
C4 C5 H5B 110.5
H5A C5 H5B 108.7
C5 C6 C7 106.1(3)
C5 C6 H6A 110.5
C7 C6 H6A 110.5
C5 C6 H6B 110.5
C7 C6 H6B 110.5
H6A C6 H6B 108.7
O2 C7 C6 104.3(2)
O2 C7 C9 108.8(2)
C6 C7 C9 114.4(3)
O2 C7 C8 107.0(2)
C6 C7 C8 111.6(3)
C9 C7 C8 110.3(3)
C7 C8 H8A 109.5
C7 C8 H8B 109.5
H8A C8 H8B 109.5
C7 C8 H8C 109.5
H8A C8 H8C 109.5
H8B C8 H8C 109.5
C7 C9 C10 117.2(3)
C7 C9 C13 109.9(3)
C10 C9 C13 104.0(2)
C7 C9 H9 108.4
C10 C9 H9 108.4
C13 C9 H9 108.4
C18 C10 C11 109.8(2)
C18 C10 C9 120.0(2)
C11 C10 C9 105.1(2)
C18 C10 H10 107.1
C11 C10 H10 107.1
C9 C10 H10 107.1
C12 C11 C10 100.5(2)
C12 C11 C14 105.3(2)
C10 C11 C14 111.0(2)
C12 C11 C15 117.0(2)
C10 C11 C15 109.7(2)
C14 C11 C15 112.6(2)
C11 C12 C13 104.1(2)
C11 C12 H12A 110.9
C13 C12 H12A 110.9
C11 C12 H12B 110.9
C13 C12 H12B 110.9
H12A C12 H12B 108.9
C12 C13 C9 105.7(2)
C12 C13 H13A 110.6
C9 C13 H13A 110.6
C12 C13 H13B 110.6
C9 C13 H13B 110.6
H13A C13 H13B 108.7
C11 C14 H14A 109.5
C11 C14 H14B 109.5
H14A C14 H14B 109.5
C11 C14 H14C 109.5
H14A C14 H14C 109.5
H14B C14 H14C 109.5
C20 C15 C19 107.3(2)
C20 C15 C16 109.5(2)
C19 C15 C16 112.4(2)
C20 C15 C11 110.4(2)
C19 C15 C11 110.6(2)
C16 C15 C11 106.6(2)
C17 C16 C15 110.42(18)
C17 C16 C23 115.2(2)
C15 C16 C23 116.6(2)
C17 C16 H16 104.3
C15 C16 H16 104.3
C23 C16 H16 104.3
C18 C17 C16 114.2(2)
C18 C17 H17A 108.7
C16 C17 H17A 108.7
C18 C17 H17B 108.7
C16 C17 H17B 108.7
H17A C17 H17B 107.6
O3 C18 C10 113.8(2)
O3 C18 C17 106.0(2)
C10 C18 C17 110.3(2)
O3 C18 H18 108.9
C10 C18 H18 108.9
C17 C18 H18 108.9
C15 C19 H19A 109.5
C15 C19 H19B 109.5
H19A C19 H19B 109.5
C15 C19 H19C 109.5
H19A C19 H19C 109.5
H19B C19 H19C 109.5
C21 C20 C15 114.1(2)
C21 C20 H20A 108.7
C15 C20 H20A 108.7
C21 C20 H20B 108.7
C15 C20 H20B 108.7
H20A C20 H20B 107.6
C20 C21 C22 110.8(2)
C20 C21 H21A 109.5
C22 C21 H21A 109.5
C20 C21 H21B 109.5
C22 C21 H21B 109.5
H21A C21 H21B 108.1
C21 C22 C23 111.2(2)
C21 C22 C28 114.1(2)
C23 C22 C28 117.6(2)
C21 C22 H22 104.1
C23 C22 H22 104.1
C28 C22 H22 104.1
C25 C23 C24 107.8(2)
C25 C23 C22 107.3(2)
C24 C23 C22 113.9(2)
C25 C23 C16 109.1(2)
C24 C23 C16 112.5(2)
C22 C23 C16 106.0(2)
C23 C24 H24A 109.5
C23 C24 H24B 109.5
H24A C24 H24B 109.5
C23 C24 H24C 109.5
H24A C24 H24C 109.5
H24B C24 H24C 109.5
C26 C25 C23 113.5(2)
C26 C25 H25A 108.9
C23 C25 H25A 108.9
C26 C25 H25B 108.9
C23 C25 H25B 108.9
H25A C25 H25B 107.7
C27 C26 C25 111.5(3)
C27 C26 H26A 109.3
C25 C26 H26A 109.3
C27 C26 H26B 109.3
C25 C26 H26B 109.3
H26A C26 H26B 108.0
O4 C27 C26 111.5(3)
O4 C27 C28 113.3(3)
C26 C27 C28 113.7(2)
O4 C27 H27 105.9
C26 C27 H27 105.9
C28 C27 H27 105.9
C27 C28 C29 111.6(3)
C27 C28 C30 107.5(2)
C29 C28 C30 107.2(3)
C27 C28 C22 108.3(2)
C29 C28 C22 113.5(2)
C30 C28 C22 108.6(2)
C28 C29 H29A 109.5
C28 C29 H29B 109.5
H29A C29 H29B 109.5
C28 C29 H29C 109.5
H29A C29 H29C 109.5
H29B C29 H29C 109.5
C28 C30 H30A 109.5
C28 C30 H30B 109.5
H30A C30 H30B 109.5
C28 C30 H30C 109.5
H30A C30 H30C 109.5
H30B C30 H30C 109.5
C3 O1 H1 109.5
C4 O2 C7 109.0(2)
C18 O3 H3 109.5
C27 O4 H4A 109.5

loop_
_geom_bond_atom_site_label_1
_geom_bond_atom_site_label_2
_geom_bond_distance
C1 C3 1.508(4)
C1 H1A 0.9600
C1 H1B 0.9600
C1 H1C 0.9600
C2 C3 1.521(4)
C2 H2A 0.9600
C2 H2B 0.9600
C2 H2C 0.9600
C3 O1 1.421(3)
C3 C4 1.519(4)
C4 O2 1.430(3)
C4 C5 1.521(5)
C4 H4 0.9800
C5 C6 1.491(5)
C5 H5A 0.9700
C5 H5B 0.9700
C6 C7 1.529(4)
C6 H6A 0.9700
C6 H6B 0.9700
C7 O2 1.454(3)
C7 C9 1.530(4)
C7 C8 1.533(4)
C8 H8A 0.9600
C8 H8B 0.9600
C8 H8C 0.9600
C9 C10 1.547(4)
C9 C13 1.571(4)
C9 H9 0.9800
C10 C18 1.522(3)
C10 C11 1.547(4)
C10 H10 0.9800
C11 C12 1.526(4)
C11 C14 1.549(4)
C11 C15 1.570(4)
C12 C13 1.533(4)
C12 H12A 0.9700
C12 H12B 0.9700
C13 H13A 0.9700
C13 H13B 0.9700
C14 H14A 0.9600
C14 H14B 0.9600
C14 H14C 0.9600
C15 C20 1.525(3)
C15 C19 1.545(3)
C15 C16 1.562(3)
C16 C17 1.545(3)
C16 C23 1.566(4)
C16 H16 0.9800
C17 C18 1.525(4)
C17 H17A 0.9700
C17 H17B 0.9700
C18 O3 1.425(3)
C18 H18 0.9800
C19 H19A 0.9600
C19 H19B 0.9600
C19 H19C 0.9600
C20 C21 1.516(4)
C20 H20A 0.9700
C20 H20B 0.9700
C21 C22 1.531(4)
C21 H21A 0.9700
C21 H21B 0.9700
C22 C23 1.556(3)
C22 C28 1.559(4)
C22 H22 0.9800
C23 C25 1.534(4)
C23 C24 1.542(4)
C24 H24A 0.9600
C24 H24B 0.9600
C24 H24C 0.9600
C25 C26 1.518(4)
C25 H25A 0.9700
C25 H25B 0.9700
C26 C27 1.517(4)
C26 H26A 0.9700
C26 H26B 0.9700
C27 O4 1.420(3)
C27 C28 1.533(4)
C27 H27 0.9800
C28 C29 1.536(4)
C28 C30 1.539(4)
C29 H29A 0.9600
C29 H29B 0.9600
C29 H29C 0.9600
C30 H30A 0.9600
C30 H30B 0.9600
C30 H30C 0.9600
O1 H1 0.8200
O3 H3 0.8200
O4 H4A 0.8200

loop_
_geom_hbond_atom_site_label_D
_geom_hbond_atom_site_label_H
_geom_hbond_atom_site_label_A
_geom_hbond_site_symmetry_A
_geom_hbond_distance_DH
_geom_hbond_distance_HA
_geom_hbond_distance_DA
_geom_hbond_angle_DHA
O4 H4A O1 4_545 0.82 2.09 2.905(3) 172.1
O3 H3 O2 . 0.82 1.95 2.677(3) 147.0
O1 H1 O3 . 0.82 2.14 2.948(3) 170.3

loop_
_geom_torsion_atom_site_label_1
_geom_torsion_atom_site_label_2
_geom_torsion_atom_site_label_3
_geom_torsion_atom_site_label_4
_geom_torsion
O1 C3 C4 O2 63.4(3)
C1 C3 C4 O2 -58.9(3)
C2 C3 C4 O2 178.7(2)
O1 C3 C4 C5 -53.5(4)
C1 C3 C4 C5 -175.7(3)
C2 C3 C4 C5 61.8(4)
O2 C4 C5 C6 26.9(4)
C3 C4 C5 C6 147.8(3)
C4 C5 C6 C7 -9.9(4)
C5 C6 C7 O2 -10.5(3)
C5 C6 C7 C9 -129.2(3)
C5 C6 C7 C8 104.6(3)
O2 C7 C9 C10 -53.5(3)
C6 C7 C9 C10 62.6(4)
C8 C7 C9 C10 -170.5(3)
O2 C7 C9 C13 -172.0(2)
C6 C7 C9 C13 -55.9(3)
C8 C7 C9 C13 71.0(3)
C7 C9 C10 C18 90.3(3)
C13 C9 C10 C18 -148.1(3)
C7 C9 C10 C11 -145.5(2)
C13 C9 C10 C11 -23.9(3)
C18 C10 C11 C12 172.5(2)
C9 C10 C11 C12 42.1(3)
C18 C10 C11 C14 61.4(3)
C9 C10 C11 C14 -68.9(3)
C18 C10 C11 C15 -63.6(3)
C9 C10 C11 C15 166.0(2)
C10 C11 C12 C13 -44.1(3)
C14 C11 C12 C13 71.4(3)
C15 C11 C12 C13 -162.7(2)
C11 C12 C13 C9 29.9(3)
C7 C9 C13 C12 122.9(3)
C10 C9 C13 C12 -3.4(3)
C12 C11 C15 C20 -64.7(3)
C10 C11 C15 C20 -178.3(2)
C14 C11 C15 C20 57.6(3)
C12 C11 C15 C19 54.0(3)
C10 C11 C15 C19 -59.6(3)
C14 C11 C15 C19 176.3(2)
C12 C11 C15 C16 176.5(2)
C10 C11 C15 C16 62.9(2)
C14 C11 C15 C16 -61.3(3)
C20 C15 C16 C17 -176.6(2)
C19 C15 C16 C17 64.2(3)
C11 C15 C16 C17 -57.2(3)
C20 C15 C16 C23 49.3(3)
C19 C15 C16 C23 -69.9(3)
C11 C15 C16 C23 168.8(2)
C15 C16 C17 C18 54.3(3)
C23 C16 C17 C18 -170.9(2)
C11 C10 C18 O3 175.7(2)
C9 C10 C18 O3 -62.5(4)
C11 C10 C18 C17 56.6(3)
C9 C10 C18 C17 178.4(2)
C16 C17 C18 O3 -176.7(2)
C16 C17 C18 C10 -53.0(3)
C19 C15 C20 C21 73.4(3)
C16 C15 C20 C21 -48.8(3)
C11 C15 C20 C21 -165.9(2)
C15 C20 C21 C22 56.7(3)
C20 C21 C22 C23 -61.8(3)
C20 C21 C22 C28 162.3(2)
C21 C22 C23 C25 174.7(2)
C28 C22 C23 C25 -51.2(3)
C21 C22 C23 C24 -66.1(3)
C28 C22 C23 C24 68.0(3)
C21 C22 C23 C16 58.2(3)
C28 C22 C23 C16 -167.7(2)
C17 C16 C23 C25 59.1(3)
C15 C16 C23 C25 -169.0(2)
C17 C16 C23 C24 -60.5(3)
C15 C16 C23 C24 71.4(3)
C17 C16 C23 C22 174.4(2)
C15 C16 C23 C22 -53.7(3)
C24 C23 C25 C26 -70.0(3)
C22 C23 C25 C26 53.1(3)
C16 C23 C25 C26 167.5(2)
C23 C25 C26 C27 -57.8(3)
C25 C26 C27 O4 -174.2(2)
C25 C26 C27 C28 56.3(4)
O4 C27 C28 C29 -53.7(3)
C26 C27 C28 C29 75.0(3)
O4 C27 C28 C30 63.5(3)
C26 C27 C28 C30 -167.8(3)
O4 C27 C28 C22 -179.4(2)
C26 C27 C28 C22 -50.7(3)
C21 C22 C28 C27 -176.9(2)
C23 C22 C28 C27 50.2(3)
C21 C22 C28 C29 58.6(3)
C23 C22 C28 C29 -74.3(3)
C21 C22 C28 C30 -60.5(3)
C23 C22 C28 C30 166.7(3)
C3 C4 O2 C7 -159.0(2)
C5 C4 O2 C7 -34.9(3)
C6 C7 O2 C4 28.8(3)
C9 C7 O2 C4 151.3(2)
C8 C7 O2 C4 -89.5(3)
